data_1517499
loop_
_publ_author_name
'Kuang, Yulong'
'Lu, Yan'
'Tang, Yu'
'Liu, Xiaohua'
'Lin, Lili'
'Feng, Xiaoming'

_publ_section_title
;
 Asymmetric Synthesis of Spiro-epoxyoxindoles by the Catalytic Darzens
 Reaction of Isatins with Phenacyl Bromides.
;
_journal_issue 16
_journal_name_full 'Organic letters'
_journal_page_first 4244
_journal_page_last 4247
_journal_paper_doi 10.1021/ol501941n
_journal_volume 16
_journal_year 2014
_chemical_formula_moiety 'C17 H14 Br N O3'
_chemical_formula_sum 'C17 H14 Br N O3'
_chemical_formula_weight 360.20
_chemical_name_systematic
;
 ?
;
_space_group_crystal_system orthorhombic
_space_group_IT_number 19
_space_group_name_Hall 'P 2ac 2ab'
_space_group_name_H-M_alt 'P 21 21 21'
_symmetry_space_group_name_Hall 'P 2ac 2ab'
_symmetry_space_group_name_H-M 'P 21 21 21'
_atom_sites_solution_hydrogens geom
_atom_sites_solution_primary direct
_audit_creation_date 2014-06-05
_audit_creation_method
;
Olex2 1.2
(compiled 2014.03.20 svn.r2914 for OlexSys, GUI svn.r4816)
;
_cell_angle_alpha 90
_cell_angle_beta 90
_cell_angle_gamma 90
_cell_formula_units_Z 4
_cell_length_a 8.6370(3)
_cell_length_b 9.6961(4)
_cell_length_c 18.1885(8)
_cell_measurement_reflns_used 1419
_cell_measurement_temperature 143.00(10)
_cell_measurement_theta_max 24.8900
_cell_measurement_theta_min 3.8540
_cell_volume 1523.20(11)
_computing_cell_refinement
;
CrysAlisPro, Agilent Technologies,
Version 1.171.36.28 (release 01-02-2013 CrysAlis171 .NET)
(compiled Feb  1 2013,16:14:44)
;
_computing_data_collection
;
CrysAlisPro, Agilent Technologies,
Version 1.171.36.28 (release 01-02-2013 CrysAlis171 .NET)
(compiled Feb  1 2013,16:14:44)
;
_computing_data_reduction
;
CrysAlisPro, Agilent Technologies,
Version 1.171.36.28 (release 01-02-2013 CrysAlis171 .NET)
(compiled Feb  1 2013,16:14:44)
;
_computing_molecular_graphics 'Olex2 (Dolomanov et al., 2009)'
_computing_publication_material 'Olex2 (Dolomanov et al., 2009)'
_computing_structure_refinement 'ShelXL (Sheldrick, 2008)'
_computing_structure_solution 'ShelXS (Sheldrick, 2008)'
_diffrn_ambient_temperature 143.00(10)
_diffrn_detector_area_resol_mean 16.0874
_diffrn_measured_fraction_theta_full 0.998
_diffrn_measured_fraction_theta_max 0.999
_diffrn_measurement_details
;
  1 omega  -18.00   24.00   0.5000    5.0000
omega____ theta____ kappa____ phi______ frames
    -      -17.5174  -99.0000  150.0000 84

  2 omega  -51.00   63.00   0.5000    5.0000
omega____ theta____ kappa____ phi______ frames
    -       19.2361  -19.0000  120.0000 228
;
_diffrn_measurement_device_type 'Xcalibur, Eos'
_diffrn_measurement_method '\w scans'
_diffrn_orient_matrix_UB_11 0.0030026000
_diffrn_orient_matrix_UB_12 0.0618285000
_diffrn_orient_matrix_UB_13 -0.0207423000
_diffrn_orient_matrix_UB_21 -0.0336667000
_diffrn_orient_matrix_UB_22 -0.0346285000
_diffrn_orient_matrix_UB_23 -0.0304512000
_diffrn_orient_matrix_UB_31 -0.0748513000
_diffrn_orient_matrix_UB_32 0.0180412000
_diffrn_orient_matrix_UB_33 0.0128135000
_diffrn_radiation_monochromator graphite
_diffrn_radiation_type MoK\a
_diffrn_radiation_wavelength 0.71073
_diffrn_reflns_av_R_equivalents 0.0285
_diffrn_reflns_av_unetI/netI 0.0726
_diffrn_reflns_Laue_measured_fraction_full 0.998
_diffrn_reflns_Laue_measured_fraction_max 0.999
_diffrn_reflns_limit_h_max 10
_diffrn_reflns_limit_h_min -9
_diffrn_reflns_limit_k_max 6
_diffrn_reflns_limit_k_min -12
_diffrn_reflns_limit_l_max 22
_diffrn_reflns_limit_l_min -21
_diffrn_reflns_number 4608
_diffrn_reflns_point_group_measured_fraction_full 0.984
_diffrn_reflns_point_group_measured_fraction_max 0.979
_diffrn_reflns_theta_full 25.242
_diffrn_reflns_theta_max 26.372
_diffrn_reflns_theta_min 3.071
_diffrn_source 'Enhance (Mo) X-ray Source'
_exptl_absorpt_coefficient_mu 2.710
_exptl_absorpt_correction_T_max 1.00000
_exptl_absorpt_correction_T_min 0.65677
_exptl_absorpt_correction_type multi-scan
_exptl_absorpt_process_details
;
CrysAlisPro, Agilent Technologies,
Version 1.171.36.28 (release 01-02-2013 CrysAlis171 .NET)
(compiled Feb  1 2013,16:14:44)
Empirical absorption correction using spherical harmonics,
 implemented in SCALE3 ABSPACK scaling algorithm.
;
_exptl_crystal_colour
;
;
_exptl_crystal_density_diffrn 1.571
_exptl_crystal_description
;
;
_exptl_crystal_F_000 728
_exptl_crystal_size_max 0.35
_exptl_crystal_size_mid 0.3
_exptl_crystal_size_min 0.3
_refine_diff_density_max 0.763
_refine_diff_density_min -0.578
_refine_diff_density_rms 0.082
_refine_ls_abs_structure_details
;
 Flack x determined using 930 quotients [(I+)-(I-)]/[(I+)+(I-)]
 (Parsons and Flack (2004), Acta Cryst. A60, s61).
;
_refine_ls_abs_structure_Flack 0.500(8)
_refine_ls_extinction_method none
_refine_ls_goodness_of_fit_ref 1.032
_refine_ls_hydrogen_treatment constr
_refine_ls_matrix_type full
_refine_ls_number_parameters 201
_refine_ls_number_reflns 3053
_refine_ls_number_restraints 0
_refine_ls_restrained_S_all 1.032
_refine_ls_R_factor_all 0.0675
_refine_ls_R_factor_gt 0.0543
_refine_ls_shift/su_max 0.000
_refine_ls_shift/su_mean 0.000
_refine_ls_structure_factor_coef Fsqd
_refine_ls_weighting_details
;
 w=1/[\s^2^(Fo^2^)+(0.0590P)^2^+0.7062P]
 where P=(Fo^2^+2Fc^2^)/3
;
_refine_ls_weighting_scheme calc
_refine_ls_wR_factor_gt 0.1177
_refine_ls_wR_factor_ref 0.1247
_reflns_Friedel_coverage 0.693
_reflns_Friedel_fraction_full 0.966
_reflns_Friedel_fraction_max 0.951
_reflns_number_gt 2616
_reflns_number_total 3053
_reflns_threshold_expression 'I > 2\s(I)'
_cod_data_source_file ol501941n_si_001.cif
_cod_data_source_block 1
_cod_database_code 1517499
_shelxl_version_number 2013-2
_chemical_oxdiff_formula c12h14n2o3br1
_shelx_space_group_comment
;
The symmetry employed for this shelxl refinement is uniquely defined
by the following loop, which should always be used as a source of
symmetry information in preference to the above space-group names.
They are only intended as comments.
;
_shelx_estimated_absorpt_t_max 0.497
_shelx_estimated_absorpt_t_min 0.451
_reflns_odcompleteness_completeness 99.67
_reflns_odcompleteness_iscentric 1
_reflns_odcompleteness_theta 26.32
_olex2_refinement_description
;
1. Fixed Uiso
 At 1.2 times of:
  All C(H) groups
 At 1.5 times of:
  All C(H,H,H) groups, All O(H) groups
2.a Ternary CH refined with riding coordinates:
 C10(H10)
2.b Aromatic/amide H refined with riding coordinates:
 C2(H2), C3(H3), C4(H4), C5(H5), C13(H13), C14(H14), C15(H15), C16(H16),
 C17(H17)
2.c Idealised Me refined as rotating group:
 C9(H9A,H9B,H9C)
2.d Idealised tetrahedral OH refined as rotating group:
 O2(H2A)
;

loop_
_space_group_symop_operation_xyz
'x, y, z'
'-x+1/2, -y, z+1/2'
'x+1/2, -y+1/2, -z'
'-x, y+1/2, -z+1/2'

loop_
_atom_site_label
_atom_site_type_symbol
_atom_site_fract_x
_atom_site_fract_y
_atom_site_fract_z
_atom_site_U_iso_or_equiv
_atom_site_adp_type
_atom_site_occupancy
_atom_site_site_symmetry_order
_atom_site_calc_flag
_atom_site_refinement_flags_posn
Br1 Br 0.07665(9) 0.76935(8) 0.35135(4) 0.0367(3) Uani 1 1 d .
C1 C 0.0259(8) 0.4197(8) 0.5626(4) 0.0248(17) Uani 1 1 d .
C2 C 0.0616(9) 0.3132(8) 0.6100(4) 0.0304(17) Uani 1 1 d .
H2 H -0.0149 0.2490 0.6256 0.037 Uiso 1 1 calc R
C3 C 0.2123(9) 0.3038(9) 0.6338(5) 0.038(2) Uani 1 1 d .
H3 H 0.2403 0.2316 0.6665 0.045 Uiso 1 1 calc R
C4 C 0.3260(9) 0.3982(9) 0.6111(5) 0.034(2) Uani 1 1 d .
H4 H 0.4295 0.3890 0.6282 0.041 Uiso 1 1 calc R
C5 C 0.2869(8) 0.5050(8) 0.5638(4) 0.0254(17) Uani 1 1 d .
H5 H 0.3624 0.5698 0.5480 0.031 Uiso 1 1 calc R
C6 C 0.1355(8) 0.5145(8) 0.5402(4) 0.0203(15) Uani 1 1 d .
C7 C 0.0580(8) 0.6185(7) 0.4905(4) 0.0218(15) Uani 1 1 d .
C8 C -0.1080(8) 0.5586(8) 0.4840(4) 0.0236(16) Uani 1 1 d .
C9 C -0.2589(9) 0.3712(9) 0.5423(5) 0.039(2) Uani 1 1 d .
H9A H -0.3445 0.4139 0.5152 0.058 Uiso 1 1 calc GR
H9B H -0.2835 0.3698 0.5949 0.058 Uiso 1 1 calc GR
H9C H -0.2437 0.2765 0.5248 0.058 Uiso 1 1 calc GR
C10 C 0.1519(8) 0.6279(7) 0.4195(4) 0.0213(16) Uani 1 1 d .
H10 H 0.2614 0.6503 0.4326 0.026 Uiso 1 1 calc R
C11 C 0.1514(8) 0.4950(8) 0.3760(4) 0.0241(17) Uani 1 1 d .
C12 C 0.2784(9) 0.4670(8) 0.3236(4) 0.0256(17) Uani 1 1 d .
C13 C 0.2499(10) 0.3721(8) 0.2680(4) 0.034(2) Uani 1 1 d .
H13 H 0.1518 0.3281 0.2651 0.041 Uiso 1 1 calc R
C14 C 0.3625(11) 0.3413(10) 0.2168(5) 0.043(2) Uani 1 1 d .
H14 H 0.3404 0.2803 0.1773 0.051 Uiso 1 1 calc R
C15 C 0.5073(12) 0.3996(9) 0.2234(5) 0.046(3) Uani 1 1 d .
H15 H 0.5863 0.3756 0.1894 0.055 Uiso 1 1 calc R
C16 C 0.5388(10) 0.4921(9) 0.2789(5) 0.042(2) Uani 1 1 d .
H16 H 0.6391 0.5317 0.2827 0.051 Uiso 1 1 calc R
C17 C 0.4253(9) 0.5280(7) 0.3291(4) 0.0292(17) Uani 1 1 d .
H17 H 0.4466 0.5931 0.3668 0.035 Uiso 1 1 calc R
N1 N -0.1182(6) 0.4501(7) 0.5305(4) 0.0248(14) Uani 1 1 d .
O1 O -0.2123(6) 0.6084(6) 0.4471(3) 0.0327(13) Uani 1 1 d .
O2 O 0.0323(5) 0.7491(5) 0.5231(3) 0.0259(11) Uani 1 1 d .
H2A H 0.1177 0.7873 0.5316 0.039 Uiso 1 1 calc GR
O3 O 0.0459(6) 0.4147(6) 0.3835(3) 0.0365(14) Uani 1 1 d .

loop_
_atom_site_aniso_label
_atom_site_aniso_U_11
_atom_site_aniso_U_22
_atom_site_aniso_U_33
_atom_site_aniso_U_23
_atom_site_aniso_U_13
_atom_site_aniso_U_12
Br1 0.0413(4) 0.0371(4) 0.0316(4) 0.0117(4) 0.0059(4) 0.0151(4)
C1 0.022(4) 0.027(4) 0.025(4) -0.006(3) 0.003(3) -0.003(3)
C2 0.030(4) 0.026(4) 0.035(4) 0.005(3) 0.007(4) -0.008(3)
C3 0.039(4) 0.036(5) 0.038(5) 0.012(4) -0.001(4) 0.005(4)
C4 0.024(4) 0.040(5) 0.040(5) 0.008(4) -0.002(4) 0.003(4)
C5 0.023(4) 0.026(4) 0.028(4) 0.001(4) 0.003(3) -0.002(3)
C6 0.022(3) 0.020(4) 0.018(4) -0.001(3) 0.001(3) -0.001(3)
C7 0.020(4) 0.023(4) 0.022(4) -0.002(3) 0.001(3) 0.002(3)
C8 0.020(4) 0.026(4) 0.025(4) -0.009(3) 0.003(3) -0.002(3)
C9 0.027(4) 0.044(5) 0.045(5) -0.003(4) 0.005(4) -0.013(4)
C10 0.019(3) 0.019(4) 0.026(4) 0.005(3) -0.002(3) 0.005(3)
C11 0.027(4) 0.024(4) 0.021(4) 0.002(3) -0.005(3) 0.003(3)
C12 0.032(4) 0.024(4) 0.021(4) 0.002(3) 0.001(3) 0.004(3)
C13 0.043(5) 0.031(5) 0.029(5) 0.000(4) -0.004(4) 0.011(4)
C14 0.057(6) 0.046(6) 0.025(4) -0.004(4) -0.003(4) 0.018(5)
C15 0.068(6) 0.034(5) 0.037(5) 0.011(4) 0.031(5) 0.027(5)
C16 0.035(5) 0.033(5) 0.059(6) 0.011(5) 0.022(4) 0.010(4)
C17 0.032(4) 0.023(4) 0.033(4) -0.001(3) 0.010(4) 0.001(4)
N1 0.012(3) 0.031(4) 0.032(4) -0.001(3) 0.002(3) -0.002(2)
O1 0.020(3) 0.036(3) 0.042(4) -0.005(3) -0.004(3) 0.009(2)
O2 0.021(2) 0.026(3) 0.031(3) -0.003(2) 0.0001(19) -0.003(2)
O3 0.034(3) 0.038(3) 0.038(3) -0.009(3) 0.005(3) -0.012(3)

loop_
_atom_type_symbol
_atom_type_description
_atom_type_scat_dispersion_real
_atom_type_scat_dispersion_imag
_atom_type_scat_source
C C 0.0033 0.0016 'International Tables Vol C Tables 4.2.6.8 and 6.1.1.4'
H H 0.0000 0.0000 'International Tables Vol C Tables 4.2.6.8 and 6.1.1.4'
Br Br -0.2901 2.4595 'International Tables Vol C Tables 4.2.6.8 and 6.1.1.4'
N N 0.0061 0.0033 'International Tables Vol C Tables 4.2.6.8 and 6.1.1.4'
O O 0.0106 0.0060 'International Tables Vol C Tables 4.2.6.8 and 6.1.1.4'

loop_
_geom_angle_atom_site_label_1
_geom_angle_atom_site_label_2
_geom_angle_atom_site_label_3
_geom_angle
C2 C1 C6 122.0(7)
C2 C1 N1 127.9(7)
C6 C1 N1 110.1(6)
C1 C2 H2 121.4
C3 C2 C1 117.2(7)
C3 C2 H2 121.4
C2 C3 H3 119.1
C2 C3 C4 121.8(7)
C4 C3 H3 119.1
C3 C4 H4 120.1
C5 C4 C3 119.8(7)
C5 C4 H4 120.1
C4 C5 H5 120.9
C6 C5 C4 118.3(7)
C6 C5 H5 120.9
C1 C6 C7 108.5(6)
C5 C6 C1 120.9(7)
C5 C6 C7 130.6(7)
C6 C7 C8 101.8(6)
C6 C7 C10 108.1(5)
C10 C7 C8 116.6(6)
O2 C7 C6 114.6(6)
O2 C7 C8 102.8(5)
O2 C7 C10 112.6(6)
N1 C8 C7 107.7(6)
O1 C8 C7 125.1(7)
O1 C8 N1 127.0(6)
H9A C9 H9B 109.5
H9A C9 H9C 109.5
H9B C9 H9C 109.5
N1 C9 H9A 109.5
N1 C9 H9B 109.5
N1 C9 H9C 109.5
Br1 C10 H10 108.2
C7 C10 Br1 113.6(5)
C7 C10 H10 108.2
C11 C10 Br1 105.4(5)
C11 C10 C7 113.0(6)
C11 C10 H10 108.2
C12 C11 C10 119.5(6)
O3 C11 C10 119.5(7)
O3 C11 C12 121.0(7)
C13 C12 C11 117.4(7)
C13 C12 C17 119.5(7)
C17 C12 C11 123.2(7)
C12 C13 H13 119.7
C14 C13 C12 120.6(8)
C14 C13 H13 119.7
C13 C14 H14 120.2
C15 C14 C13 119.6(9)
C15 C14 H14 120.2
C14 C15 H15 119.7
C16 C15 C14 120.7(8)
C16 C15 H15 119.7
C15 C16 H16 119.7
C15 C16 C17 120.5(8)
C17 C16 H16 119.7
C12 C17 H17 120.4
C16 C17 C12 119.1(8)
C16 C17 H17 120.4
C1 N1 C9 124.6(7)
C8 N1 C1 111.4(6)
C8 N1 C9 123.9(6)
C7 O2 H2A 109.5

loop_
_geom_bond_atom_site_label_1
_geom_bond_atom_site_label_2
_geom_bond_distance
Br1 C10 1.959(7)
C1 C2 1.380(11)
C1 C6 1.381(10)
C1 N1 1.407(9)
C2 H2 0.9500
C2 C3 1.375(11)
C3 H3 0.9500
C3 C4 1.404(11)
C4 H4 0.9500
C4 C5 1.389(11)
C5 H5 0.9500
C5 C6 1.379(10)
C6 C7 1.511(10)
C7 C8 1.552(10)
C7 C10 1.528(10)
C7 O2 1.415(9)
C8 N1 1.352(10)
C8 O1 1.222(9)
C9 H9A 0.9800
C9 H9B 0.9800
C9 H9C 0.9800
C9 N1 1.453(9)
C10 H10 1.0000
C10 C11 1.511(10)
C11 C12 1.479(10)
C11 O3 1.206(9)
C12 C13 1.389(11)
C12 C17 1.404(11)
C13 H13 0.9500
C13 C14 1.379(12)
C14 H14 0.9500
C14 C15 1.378(13)
C15 H15 0.9500
C15 C16 1.377(14)
C16 H16 0.9500
C16 C17 1.384(11)
C17 H17 0.9500
O2 H2A 0.8400

loop_
_geom_torsion_atom_site_label_1
_geom_torsion_atom_site_label_2
_geom_torsion_atom_site_label_3
_geom_torsion_atom_site_label_4
_geom_torsion
Br1 C10 C11 C12 78.8(7)
Br1 C10 C11 O3 -99.7(7)
C1 C2 C3 C4 0.0(12)
C1 C6 C7 C8 -4.5(7)
C1 C6 C7 C10 -127.9(6)
C1 C6 C7 O2 105.6(7)
C2 C1 C6 C5 1.0(11)
C2 C1 C6 C7 -178.5(7)
C2 C1 N1 C8 -177.0(8)
C2 C1 N1 C9 0.0(13)
C2 C3 C4 C5 0.4(13)
C3 C4 C5 C6 -0.1(12)
C4 C5 C6 C1 -0.6(11)
C4 C5 C6 C7 178.9(7)
C5 C6 C7 C8 175.9(8)
C5 C6 C7 C10 52.6(10)
C5 C6 C7 O2 -73.9(10)
C6 C1 C2 C3 -0.7(12)
C6 C1 N1 C8 3.1(9)
C6 C1 N1 C9 -179.9(7)
C6 C7 C8 N1 6.4(7)
C6 C7 C8 O1 -178.4(7)
C6 C7 C10 Br1 -175.5(5)
C6 C7 C10 C11 64.5(7)
C7 C8 N1 C1 -6.0(8)
C7 C8 N1 C9 177.0(7)
C7 C10 C11 C12 -156.6(6)
C7 C10 C11 O3 24.9(9)
C8 C7 C10 Br1 70.6(7)
C8 C7 C10 C11 -49.4(8)
C10 C7 C8 N1 123.7(6)
C10 C7 C8 O1 -61.0(9)
C10 C11 C12 C13 -158.5(7)
C10 C11 C12 C17 23.5(10)
C11 C12 C13 C14 179.7(7)
C11 C12 C17 C16 177.9(7)
C12 C13 C14 C15 3.5(13)
C13 C12 C17 C16 -0.1(11)
C13 C14 C15 C16 -2.5(14)
C14 C15 C16 C17 0.2(14)
C15 C16 C17 C12 1.1(12)
C17 C12 C13 C14 -2.3(12)
N1 C1 C2 C3 179.4(7)
N1 C1 C6 C5 -179.1(7)
N1 C1 C6 C7 1.3(8)
O1 C8 N1 C1 178.9(7)
O1 C8 N1 C9 1.9(12)
O2 C7 C8 N1 -112.5(6)
O2 C7 C8 O1 62.7(9)
O2 C7 C10 Br1 -47.9(7)
O2 C7 C10 C11 -167.9(6)
O3 C11 C12 C13 20.0(10)
O3 C11 C12 C17 -158.0(7)
